data_7013664
loop_
_publ_author_name
'Barbara Modec'
'Jurij V. Bren\<ci\<c'
'Eric M. Burkholder'
'Jon Zubieta'

_publ_section_title
;
 Novel molybdenum(V) squarato complexes based on the dinuclear
 metal--metal bonded unit: syntheses and structural characterization of
 dinuclear [Mo2O4(C4O4)(R-Py)4] and tetranuclear
 [Mo4O8(C4O4)4]4&#x2212;
;
_journal_issue 24
_journal_name_full 'Dalton Trans.'
_journal_page_first 4618
_journal_page_last 4625
_journal_paper_doi 10.1039/b311348e
_journal_year 2003
_chemical_formula_sum 'C55 H58 Br Mo4 N5 O24'
_chemical_formula_weight 1636.73
_chemical_name_common
;Tetracollidinium N-ethylpyridinium
octaoxotetrasquaratotetramolybdate(V) bromide
;
_chemical_name_systematic
;
Tetracollidinium N-ethylpyridinium octaoxotetrasquaratotetramolybdate(V)
bromide
;
_space_group_IT_number 11
_symmetry_cell_setting monoclinic
_symmetry_space_group_name_Hall '-P 2yb'
_symmetry_space_group_name_H-M 'P 1 21/m 1'
_atom_sites_solution_hydrogens geom
_atom_sites_solution_primary direct
_atom_sites_solution_secondary difmap
_audit_creation_method SHELXL-97
_cell_angle_alpha 90.00
_cell_angle_beta 96.0427(4)
_cell_angle_gamma 90.00
_cell_formula_units_Z 2
_cell_length_a 11.05280(10)
_cell_length_b 22.6688(2)
_cell_length_c 12.1180(2)
_cell_measurement_temperature 150(2)
_cell_volume 3019.34(6)
_computing_cell_refinement 'Denzo-SMN (Otwinowski & Minor, 1997)'
_computing_data_collection 'Denzo-SMN (Otwinowski & Minor, 1997)'
_computing_data_reduction 'Denzo-SMN (Otwinowski & Minor, 1997)'
_computing_structure_refinement 'SHELXL-97 (Sheldrick, 1997)'
_computing_structure_solution 'SHELXS-97 (Sheldrick, 1990)'
_diffrn_ambient_temperature 150(2)
_diffrn_measured_fraction_theta_full 0.993
_diffrn_measured_fraction_theta_max 0.993
_diffrn_measurement_device_type 'Nonius Kappa CCD diffractometer'
_diffrn_radiation_monochromator graphite
_diffrn_radiation_source 'fine-focus sealed tube'
_diffrn_radiation_type MoK\a
_diffrn_radiation_wavelength 0.71073
_diffrn_reflns_av_R_equivalents 0.0168
_diffrn_reflns_av_sigmaI/netI 0.0274
_diffrn_reflns_limit_h_max 13
_diffrn_reflns_limit_h_min -13
_diffrn_reflns_limit_k_max 26
_diffrn_reflns_limit_k_min -26
_diffrn_reflns_limit_l_max 14
_diffrn_reflns_limit_l_min -14
_diffrn_reflns_number 10451
_diffrn_reflns_theta_full 25.04
_diffrn_reflns_theta_max 25.04
_diffrn_reflns_theta_min 3.18
_exptl_absorpt_coefficient_mu 1.560
_exptl_absorpt_correction_type none
_exptl_crystal_colour orange
_exptl_crystal_density_diffrn 1.800
_exptl_crystal_density_method 'not measured'
_exptl_crystal_description block
_exptl_crystal_F_000 1636
_exptl_crystal_size_max 0.25
_exptl_crystal_size_mid 0.20
_exptl_crystal_size_min 0.18
_refine_diff_density_max 2.039
_refine_diff_density_min -0.590
_refine_diff_density_rms 0.081
_refine_ls_extinction_method none
_refine_ls_goodness_of_fit_ref 1.072
_refine_ls_hydrogen_treatment constr
_refine_ls_matrix_type full
_refine_ls_number_parameters 418
_refine_ls_number_reflns 5462
_refine_ls_number_restraints 0
_refine_ls_restrained_S_all 1.072
_refine_ls_R_factor_all 0.0301
_refine_ls_R_factor_gt 0.0255
_refine_ls_shift/su_max 0.001
_refine_ls_shift/su_mean 0.000
_refine_ls_structure_factor_coef Fsqd
_refine_ls_weighting_details 'calc w=1/[\s^2^(Fo^2^)+(0.0253P)^2^+4.9927P] where P=(Fo^2^+2Fc^2^)/3'
_refine_ls_weighting_scheme calc
_refine_ls_wR_factor_gt 0.0637
_refine_ls_wR_factor_ref 0.0665
_reflns_number_gt 4925
_reflns_number_total 5462
_reflns_threshold_expression >2sigma(I)
_cod_data_source_file b311348e.txt
_cod_data_source_block 2b
_cod_original_sg_symbol_H-M 'P 21/m'
_cod_database_code 7013664

loop_
_symmetry_equiv_pos_as_xyz
'x, y, z'
'-x, y+1/2, -z'
'-x, -y, -z'
'x, -y-1/2, z'

loop_
_atom_site_label
_atom_site_type_symbol
_atom_site_fract_x
_atom_site_fract_y
_atom_site_fract_z
_atom_site_U_iso_or_equiv
_atom_site_adp_type
_atom_site_occupancy
_atom_site_symmetry_multiplicity
_atom_site_calc_flag
_atom_site_refinement_flags
_atom_site_disorder_assembly
_atom_site_disorder_group
Mo1 Mo -0.00502(3) 0.7500 0.13314(3) 0.01214(9) Uani 1 2 d S . .
Mo2 Mo -0.15178(3) 0.7500 -0.04866(3) 0.01284(9) Uani 1 2 d S . .
Mo3 Mo 0.127867(19) 0.692573(10) -0.086630(18) 0.01266(7) Uani 1 1 d . . .
Br Br -0.46929(5) 0.7500 0.35589(4) 0.03865(13) Uani 1 2 d S . .
O1 O -0.1179(2) 0.7500 0.2151(2) 0.0159(5) Uani 1 2 d S . .
O2 O -0.2754(2) 0.7500 0.0204(2) 0.0173(6) Uani 1 2 d S . .
O3 O 0.24451(16) 0.68726(8) -0.16399(16) 0.0192(4) Uani 1 1 d . . .
O4 O 0.1703(2) 0.7500 0.0340(2) 0.0132(5) Uani 1 2 d S . .
O5 O 0.0108(2) 0.7500 -0.1600(2) 0.0148(5) Uani 1 2 d S . .
O6 O -0.04104(16) 0.68833(8) 0.01938(15) 0.0147(4) Uani 1 1 d . . .
O131 O 0.19273(17) 0.62615(8) 0.01742(15) 0.0184(4) Uani 1 1 d . . .
O132 O 0.09314(16) 0.68997(8) 0.23323(15) 0.0176(4) Uani 1 1 d . . .
O133 O 0.27463(18) 0.61223(9) 0.39534(16) 0.0231(4) Uani 1 1 d . . .
O134 O 0.38243(17) 0.55154(9) 0.17786(16) 0.0234(4) Uani 1 1 d . . .
O231 O -0.22483(17) 0.68989(8) -0.16313(16) 0.0194(4) Uani 1 1 d . . .
O232 O 0.03676(16) 0.62374(8) -0.16976(15) 0.0187(4) Uani 1 1 d . . .
O233 O -0.09980(18) 0.50892(9) -0.27700(17) 0.0258(5) Uani 1 1 d . . .
O234 O -0.36203(17) 0.57681(9) -0.27441(17) 0.0251(5) Uani 1 1 d . . .
N1 N 0.4146(2) 0.49289(10) 0.69904(18) 0.0168(5) Uani 1 1 d . . .
H1 H 0.4817 0.4788 0.7309 0.020 Uiso 1 1 calc R . .
N2 N -0.3197(2) 0.65300(10) 0.2241(2) 0.0221(5) Uani 1 1 d . . .
H2 H -0.3595 0.6780 0.2595 0.027 Uiso 1 1 calc R . .
N3 N 0.6817(3) 0.2500 0.4358(3) 0.0213(7) Uani 1 2 d S . .
C11 C 0.3545(2) 0.53306(12) 0.7545(2) 0.0187(6) Uani 1 1 d . . .
C12 C 0.2473(2) 0.55583(12) 0.7037(2) 0.0205(6) Uani 1 1 d . . .
H12 H 0.2038 0.5830 0.7413 0.025 Uiso 1 1 calc R . .
C13 C 0.2035(2) 0.53871(12) 0.5966(2) 0.0181(6) Uani 1 1 d . . .
C14 C 0.2691(2) 0.49699(12) 0.5436(2) 0.0187(6) Uani 1 1 d . . .
H14 H 0.2413 0.4847 0.4722 0.022 Uiso 1 1 calc R . .
C15 C 0.3753(2) 0.47361(12) 0.5962(2) 0.0182(6) Uani 1 1 d . . .
C16 C 0.4090(3) 0.55133(14) 0.8676(2) 0.0267(7) Uani 1 1 d . . .
H16A H 0.4557 0.5193 0.9019 0.040 Uiso 1 1 calc R . .
H16B H 0.3452 0.5616 0.9121 0.040 Uiso 1 1 calc R . .
H16C H 0.4609 0.5848 0.8613 0.040 Uiso 1 1 calc R . .
C17 C 0.0881(2) 0.56463(13) 0.5410(3) 0.0247(6) Uani 1 1 d . . .
H17A H 0.0809 0.5553 0.4633 0.037 Uiso 1 1 calc R . .
H17B H 0.0896 0.6067 0.5504 0.037 Uiso 1 1 calc R . .
H17C H 0.0199 0.5485 0.5738 0.037 Uiso 1 1 calc R . .
C18 C 0.4508(3) 0.42789(13) 0.5462(2) 0.0249(6) Uani 1 1 d . . .
H18A H 0.5353 0.4382 0.5602 0.037 Uiso 1 1 calc R . .
H18B H 0.4281 0.4260 0.4676 0.037 Uiso 1 1 calc R . .
H18C H 0.4374 0.3902 0.5787 0.037 Uiso 1 1 calc R . .
C21 C -0.3662(3) 0.63759(13) 0.1208(2) 0.0217(6) Uani 1 1 d . . .
C22 C -0.3029(3) 0.59688(13) 0.0647(2) 0.0246(6) Uani 1 1 d . . .
H22 H -0.3332 0.5853 -0.0065 0.029 Uiso 1 1 calc R . .
C23 C -0.1941(3) 0.57290(13) 0.1134(3) 0.0260(7) Uani 1 1 d . . .
C24 C -0.1516(3) 0.59063(13) 0.2198(3) 0.0259(7) Uani 1 1 d . . .
H24 H -0.0796 0.5747 0.2539 0.031 Uiso 1 1 calc R . .
C25 C -0.2137(3) 0.63138(13) 0.2758(2) 0.0239(6) Uani 1 1 d . . .
C26 C -0.4833(3) 0.66566(13) 0.0734(3) 0.0269(7) Uani 1 1 d . . .
H26A H -0.5124 0.6914 0.1277 0.040 Uiso 1 1 calc R . .
H26B H -0.5428 0.6355 0.0538 0.040 Uiso 1 1 calc R . .
H26C H -0.4697 0.6880 0.0086 0.040 Uiso 1 1 calc R . .
C27 C -0.1236(3) 0.52957(15) 0.0516(3) 0.0375(8) Uani 1 1 d . . .
H27A H -0.0513 0.5481 0.0309 0.056 Uiso 1 1 calc R . .
H27B H -0.1729 0.5166 -0.0139 0.056 Uiso 1 1 calc R . .
H27C H -0.1017 0.4962 0.0984 0.056 Uiso 1 1 calc R . .
C28 C -0.1721(3) 0.65409(15) 0.3889(3) 0.0340(8) Uani 1 1 d . . .
H28A H -0.2279 0.6836 0.4093 0.051 Uiso 1 1 calc R . .
H28B H -0.0925 0.6711 0.3890 0.051 Uiso 1 1 calc R . .
H28C H -0.1691 0.6222 0.4413 0.051 Uiso 1 1 calc R . .
C31 C 0.6309(3) 0.30174(13) 0.4027(2) 0.0249(7) Uani 1 1 d . . .
H31 H 0.6666 0.3370 0.4284 0.030 Uiso 1 1 calc R . .
C32 C 0.5260(3) 0.30258(15) 0.3310(3) 0.0329(8) Uani 1 1 d . . .
H32 H 0.4909 0.3382 0.3068 0.039 Uiso 1 1 calc R . .
C33 C 0.4736(4) 0.2500 0.2954(4) 0.0391(12) Uani 1 2 d S . .
H33 H 0.4025 0.2500 0.2471 0.047 Uiso 1 2 calc SR . .
C34 C 0.7999(4) 0.2500 0.5076(4) 0.0335(11) Uani 1 2 d S . .
H34A H 0.8050 0.2153 0.5548 0.040 Uiso 0.50 1 calc PR . .
H34B H 0.8050 0.2847 0.5548 0.040 Uiso 0.50 1 calc PR . .
C35 C 0.9047(4) 0.2500 0.4357(5) 0.0398(12) Uani 1 2 d S . .
H35A H 0.8998 0.2155 0.3895 0.060 Uiso 0.50 1 calc PR . .
H35B H 0.9806 0.2499 0.4823 0.060 Uiso 1 2 calc SR . .
H35C H 0.9001 0.2846 0.3899 0.060 Uiso 0.50 1 calc PR . .
C131 C 0.2155(2) 0.62295(11) 0.1240(2) 0.0154(5) Uani 1 1 d . . .
C132 C 0.1715(2) 0.65019(11) 0.2162(2) 0.0155(5) Uani 1 1 d . . .
C133 C 0.2544(2) 0.61527(12) 0.2946(2) 0.0175(6) Uani 1 1 d . . .
C134 C 0.3018(2) 0.58728(12) 0.1950(2) 0.0182(6) Uani 1 1 d . . .
C231 C -0.1881(2) 0.63937(12) -0.1949(2) 0.0169(6) Uani 1 1 d . . .
C232 C -0.0751(2) 0.61098(12) -0.1977(2) 0.0159(5) Uani 1 1 d . . .
C233 C -0.1341(2) 0.55726(12) -0.2475(2) 0.0186(6) Uani 1 1 d . . .
C234 C -0.2552(2) 0.58845(12) -0.2461(2) 0.0185(6) Uani 1 1 d . . .

loop_
_atom_site_aniso_label
_atom_site_aniso_U_11
_atom_site_aniso_U_22
_atom_site_aniso_U_33
_atom_site_aniso_U_23
_atom_site_aniso_U_13
_atom_site_aniso_U_12
Mo1 0.01232(16) 0.01118(16) 0.01330(17) 0.000 0.00314(12) 0.000
Mo2 0.01073(16) 0.01078(16) 0.01701(17) 0.000 0.00145(12) 0.000
Mo3 0.01194(12) 0.01361(13) 0.01252(13) -0.00089(9) 0.00164(9) 0.00113(8)
Br 0.0533(3) 0.0274(2) 0.0398(3) 0.000 0.0265(2) 0.000
O1 0.0173(13) 0.0145(13) 0.0166(14) 0.000 0.0052(11) 0.000
O2 0.0133(13) 0.0140(13) 0.0254(15) 0.000 0.0050(11) 0.000
O3 0.0171(10) 0.0215(10) 0.0195(10) -0.0021(8) 0.0043(8) 0.0005(8)
O4 0.0128(12) 0.0143(13) 0.0125(13) 0.000 0.0008(10) 0.000
O5 0.0137(13) 0.0157(13) 0.0147(13) 0.000 0.0008(10) 0.000
O6 0.0151(9) 0.0125(9) 0.0167(9) -0.0005(7) 0.0025(7) 0.0003(7)
O131 0.0220(10) 0.0161(10) 0.0166(10) -0.0012(8) 0.0000(8) 0.0056(8)
O132 0.0185(10) 0.0180(10) 0.0164(10) 0.0004(8) 0.0025(8) 0.0039(8)
O133 0.0270(11) 0.0249(11) 0.0166(10) 0.0044(8) -0.0005(8) 0.0039(9)
O134 0.0240(10) 0.0233(11) 0.0229(10) 0.0023(8) 0.0022(8) 0.0111(9)
O231 0.0164(9) 0.0151(10) 0.0256(11) -0.0039(8) -0.0027(8) 0.0013(8)
O232 0.0162(10) 0.0181(10) 0.0216(10) -0.0051(8) 0.0011(8) 0.0011(8)
O233 0.0280(11) 0.0181(11) 0.0313(12) -0.0082(9) 0.0031(9) 0.0003(9)
O234 0.0193(11) 0.0218(11) 0.0326(12) -0.0012(9) -0.0049(9) -0.0048(8)
N1 0.0155(11) 0.0184(12) 0.0162(11) 0.0006(9) 0.0003(9) 0.0015(9)
N2 0.0253(13) 0.0148(12) 0.0273(13) 0.0009(10) 0.0072(10) -0.0032(10)
N3 0.0224(18) 0.0244(19) 0.0168(17) 0.000 0.0010(14) 0.000
C11 0.0211(14) 0.0169(14) 0.0184(14) -0.0003(11) 0.0043(11) -0.0014(11)
C12 0.0204(14) 0.0159(14) 0.0257(15) -0.0028(12) 0.0055(12) 0.0020(11)
C13 0.0163(13) 0.0136(13) 0.0243(15) 0.0039(11) 0.0024(11) -0.0021(11)
C14 0.0195(14) 0.0199(14) 0.0166(13) 0.0021(11) 0.0019(11) -0.0019(11)
C15 0.0223(14) 0.0150(14) 0.0180(14) 0.0007(11) 0.0054(11) -0.0015(11)
C16 0.0295(16) 0.0285(17) 0.0215(15) -0.0064(13) -0.0005(12) 0.0021(13)
C17 0.0172(14) 0.0241(16) 0.0325(17) 0.0028(13) 0.0013(12) 0.0029(12)
C18 0.0277(16) 0.0253(16) 0.0216(15) -0.0024(12) 0.0021(12) 0.0074(13)
C21 0.0226(15) 0.0189(15) 0.0237(15) 0.0028(12) 0.0038(12) -0.0065(12)
C22 0.0294(16) 0.0217(15) 0.0230(15) 0.0017(12) 0.0048(12) -0.0035(13)
C23 0.0294(16) 0.0216(15) 0.0286(16) 0.0064(13) 0.0106(13) 0.0008(13)
C24 0.0223(15) 0.0223(15) 0.0328(17) 0.0095(13) 0.0015(13) -0.0014(12)
C25 0.0261(15) 0.0184(14) 0.0267(16) 0.0075(12) 0.0001(12) -0.0075(12)
C26 0.0233(15) 0.0221(15) 0.0346(17) 0.0007(13) 0.0008(13) -0.0015(12)
C27 0.043(2) 0.0342(19) 0.0371(19) 0.0058(15) 0.0135(16) 0.0126(16)
C28 0.0428(19) 0.0279(17) 0.0294(17) 0.0034(14) -0.0054(14) -0.0061(15)
C31 0.0302(17) 0.0179(15) 0.0267(16) -0.0005(12) 0.0040(13) 0.0006(12)
C32 0.0303(17) 0.0302(18) 0.0378(19) 0.0082(15) 0.0024(14) 0.0073(14)
C33 0.024(2) 0.050(3) 0.040(3) 0.000 -0.008(2) 0.000
C34 0.038(3) 0.033(3) 0.025(2) 0.000 -0.014(2) 0.000
C35 0.026(2) 0.040(3) 0.051(3) 0.000 -0.008(2) 0.000
C131 0.0157(13) 0.0117(13) 0.0183(14) 0.0009(11) 0.0000(10) 0.0002(10)
C132 0.0146(13) 0.0124(13) 0.0197(14) 0.0030(11) 0.0022(10) -0.0020(11)
C133 0.0174(13) 0.0152(13) 0.0199(15) 0.0034(11) 0.0022(11) 0.0001(11)
C134 0.0191(14) 0.0154(14) 0.0200(14) 0.0036(11) 0.0024(11) -0.0014(11)
C231 0.0205(14) 0.0160(14) 0.0140(13) 0.0012(11) 0.0003(11) -0.0018(11)
C232 0.0210(14) 0.0148(13) 0.0117(13) 0.0001(10) 0.0004(10) -0.0016(11)
C233 0.0232(14) 0.0179(15) 0.0144(13) 0.0009(11) 0.0011(11) -0.0025(12)
C234 0.0232(15) 0.0165(14) 0.0157(14) 0.0014(11) 0.0011(11) -0.0018(11)

loop_
_atom_type_symbol
_atom_type_description
_atom_type_scat_dispersion_real
_atom_type_scat_dispersion_imag
_atom_type_scat_source
C C 0.0033 0.0016 'International Tables Vol C Tables 4.2.6.8 and 6.1.1.4'
H H 0.0000 0.0000 'International Tables Vol C Tables 4.2.6.8 and 6.1.1.4'
Mo Mo -1.6832 0.6857 'International Tables Vol C Tables 4.2.6.8 and 6.1.1.4'
N N 0.0061 0.0033 'International Tables Vol C Tables 4.2.6.8 and 6.1.1.4'
O O 0.0106 0.0060 'International Tables Vol C Tables 4.2.6.8 and 6.1.1.4'
Br Br -0.2901 2.4595 'International Tables Vol C Tables 4.2.6.8 and 6.1.1.4'

loop_
_geom_angle_atom_site_label_1
_geom_angle_atom_site_label_2
_geom_angle_atom_site_label_3
_geom_angle
_geom_angle_site_symmetry_1
_geom_angle_site_symmetry_3
_geom_angle_publ_flag
O1 Mo1 O6 107.83(8) . . ?
O1 Mo1 O6 107.83(8) . 4_575 ?
O6 Mo1 O6 90.17(10) . 4_575 ?
O1 Mo1 O132 91.71(8) . 4_575 ?
O6 Mo1 O132 159.42(7) . 4_575 ?
O6 Mo1 O132 89.90(7) 4_575 4_575 ?
O1 Mo1 O132 91.71(8) . . ?
O6 Mo1 O132 89.90(7) . . ?
O6 Mo1 O132 159.42(7) 4_575 . ?
O132 Mo1 O132 82.94(10) 4_575 . ?
O1 Mo1 O4 173.90(11) . . ?
O6 Mo1 O4 76.30(6) . . ?
O6 Mo1 O4 76.30(6) 4_575 . ?
O132 Mo1 O4 83.73(7) 4_575 . ?
O132 Mo1 O4 83.73(7) . . ?
O1 Mo1 Mo2 93.76(9) . . ?
O6 Mo1 Mo2 49.08(5) . . ?
O6 Mo1 Mo2 49.08(5) 4_575 . ?
O132 Mo1 Mo2 138.17(5) 4_575 . ?
O132 Mo1 Mo2 138.17(5) . . ?
O4 Mo1 Mo2 92.34(6) . . ?
O2 Mo2 O6 107.03(8) . 4_575 ?
O2 Mo2 O6 107.03(8) . . ?
O6 Mo2 O6 89.84(10) 4_575 . ?
O2 Mo2 O231 93.11(9) . 4_575 ?
O6 Mo2 O231 89.69(7) 4_575 4_575 ?
O6 Mo2 O231 159.06(8) . 4_575 ?
O2 Mo2 O231 93.11(9) . . ?
O6 Mo2 O231 159.06(8) 4_575 . ?
O6 Mo2 O231 89.69(7) . . ?
O231 Mo2 O231 83.38(11) 4_575 . ?
O2 Mo2 O5 175.11(11) . . ?
O6 Mo2 O5 76.30(7) 4_575 . ?
O6 Mo2 O5 76.30(7) . . ?
O231 Mo2 O5 83.25(7) 4_575 . ?
O231 Mo2 O5 83.25(7) . . ?
O2 Mo2 Mo1 92.62(9) . . ?
O6 Mo2 Mo1 48.90(5) 4_575 . ?
O6 Mo2 Mo1 48.90(5) . . ?
O231 Mo2 Mo1 137.86(5) 4_575 . ?
O231 Mo2 Mo1 137.86(5) . . ?
O5 Mo2 Mo1 92.27(6) . . ?
O3 Mo3 O4 108.91(9) . . ?
O3 Mo3 O5 107.52(10) . . ?
O4 Mo3 O5 89.54(8) . . ?
O3 Mo3 O131 92.96(8) . . ?
O4 Mo3 O131 89.34(7) . . ?
O5 Mo3 O131 158.69(9) . . ?
O3 Mo3 O232 92.13(8) . . ?
O4 Mo3 O232 157.76(8) . . ?
O5 Mo3 O232 90.91(7) . . ?
O131 Mo3 O232 82.27(7) . . ?
O3 Mo3 O6 173.42(8) . . ?
O4 Mo3 O6 76.47(8) . . ?
O5 Mo3 O6 75.87(8) . . ?
O131 Mo3 O6 83.18(7) . . ?
O232 Mo3 O6 82.09(7) . . ?
O3 Mo3 Mo3 94.12(6) . 4_575 ?
O4 Mo3 Mo3 48.81(5) . 4_575 ?
O5 Mo3 Mo3 48.86(5) . 4_575 ?
O131 Mo3 Mo3 137.43(5) . 4_575 ?
O232 Mo3 Mo3 139.19(5) . 4_575 ?
O6 Mo3 Mo3 92.32(4) . 4_575 ?
Mo3 O4 Mo3 82.39(9) . 4_575 ?
Mo3 O4 Mo1 103.30(9) . . ?
Mo3 O4 Mo1 103.30(9) 4_575 . ?
Mo3 O5 Mo3 82.28(9) 4_575 . ?
Mo3 O5 Mo2 104.16(9) 4_575 . ?
Mo3 O5 Mo2 104.16(9) . . ?
Mo1 O6 Mo2 82.02(7) . . ?
Mo1 O6 Mo3 103.68(7) . . ?
Mo2 O6 Mo3 103.45(7) . . ?
C131 O131 Mo3 132.59(17) . . ?
C132 O132 Mo1 133.98(17) . . ?
C231 O231 Mo2 132.83(17) . . ?
C232 O232 Mo3 135.14(17) . . ?
C15 N1 C11 123.5(2) . . ?
C15 N1 H1 118.3 . . ?
C11 N1 H1 118.3 . . ?
C21 N2 C25 124.0(3) . . ?
C21 N2 H2 118.0 . . ?
C25 N2 H2 118.0 . . ?
C31 N3 C31 121.7(4) 4_565 . ?
C31 N3 C34 119.15(18) 4_565 . ?
C31 N3 C34 119.15(18) . . ?
N1 C11 C12 118.4(2) . . ?
N1 C11 C16 118.1(2) . . ?
C12 C11 C16 123.4(3) . . ?
C11 C12 C13 120.8(3) . . ?
C11 C12 H12 119.6 . . ?
C13 C12 H12 119.6 . . ?
C14 C13 C12 118.2(3) . . ?
C14 C13 C17 121.4(3) . . ?
C12 C13 C17 120.4(3) . . ?
C15 C14 C13 120.5(3) . . ?
C15 C14 H14 119.7 . . ?
C13 C14 H14 119.7 . . ?
N1 C15 C14 118.6(2) . . ?
N1 C15 C18 117.3(2) . . ?
C14 C15 C18 124.1(3) . . ?
C11 C16 H16A 109.5 . . ?
C11 C16 H16B 109.5 . . ?
H16A C16 H16B 109.5 . . ?
C11 C16 H16C 109.5 . . ?
H16A C16 H16C 109.5 . . ?
H16B C16 H16C 109.5 . . ?
C13 C17 H17A 109.5 . . ?
C13 C17 H17B 109.5 . . ?
H17A C17 H17B 109.5 . . ?
C13 C17 H17C 109.5 . . ?
H17A C17 H17C 109.5 . . ?
H17B C17 H17C 109.5 . . ?
C15 C18 H18A 109.5 . . ?
C15 C18 H18B 109.5 . . ?
H18A C18 H18B 109.5 . . ?
C15 C18 H18C 109.5 . . ?
H18A C18 H18C 109.5 . . ?
H18B C18 H18C 109.5 . . ?
N2 C21 C22 117.9(3) . . ?
N2 C21 C26 118.3(3) . . ?
C22 C21 C26 123.9(3) . . ?
C21 C22 C23 120.8(3) . . ?
C21 C22 H22 119.6 . . ?
C23 C22 H22 119.6 . . ?
C24 C23 C22 118.4(3) . . ?
C24 C23 C27 120.7(3) . . ?
C22 C23 C27 120.9(3) . . ?
C25 C24 C23 121.1(3) . . ?
C25 C24 H24 119.4 . . ?
C23 C24 H24 119.4 . . ?
N2 C25 C24 117.8(3) . . ?
N2 C25 C28 117.8(3) . . ?
C24 C25 C28 124.4(3) . . ?
C21 C26 H26A 109.5 . . ?
C21 C26 H26B 109.5 . . ?
H26A C26 H26B 109.5 . . ?
C21 C26 H26C 109.5 . . ?
H26A C26 H26C 109.5 . . ?
H26B C26 H26C 109.5 . . ?
C23 C27 H27A 109.5 . . ?
C23 C27 H27B 109.5 . . ?
H27A C27 H27B 109.5 . . ?
C23 C27 H27C 109.5 . . ?
H27A C27 H27C 109.5 . . ?
H27B C27 H27C 109.5 . . ?
C25 C28 H28A 109.5 . . ?
C25 C28 H28B 109.5 . . ?
H28A C28 H28B 109.5 . . ?
C25 C28 H28C 109.5 . . ?
H28A C28 H28C 109.5 . . ?
H28B C28 H28C 109.5 . . ?
N3 C31 C32 119.9(3) . . ?
N3 C31 H31 120.0 . . ?
C32 C31 H31 120.0 . . ?
C31 C32 C33 119.1(3) . . ?
C31 C32 H32 120.5 . . ?
C33 C32 H32 120.5 . . ?
C32 C33 C32 120.3(4) . 4_565 ?
C32 C33 H33 119.9 . . ?
C32 C33 H33 119.9 4_565 . ?
N3 C34 C35 109.8(4) . . ?
N3 C34 H34A 109.7 . . ?
C35 C34 H34A 109.7 . . ?
N3 C34 H34B 109.7 . . ?
C35 C34 H34B 109.7 . . ?
H34A C34 H34B 108.2 . . ?
C34 C35 H35A 109.5 . . ?
C34 C35 H35B 109.5 . . ?
H35A C35 H35B 109.5 . . ?
C34 C35 H35C 109.5 . . ?
H35A C35 H35C 109.5 . . ?
H35B C35 H35C 109.5 . . ?
O131 C131 C132 136.3(2) . . ?
O131 C131 C134 131.8(2) . . ?
C132 C131 C134 91.9(2) . . ?
O132 C132 C131 137.0(2) . . ?
O132 C132 C133 131.1(2) . . ?
C131 C132 C133 91.9(2) . . ?
O133 C133 C132 135.1(3) . . ?
O133 C133 C134 137.4(3) . . ?
C132 C133 C134 87.4(2) . . ?
O134 C134 C131 134.5(3) . . ?
O134 C134 C133 136.6(3) . . ?
C131 C134 C133 88.8(2) . . ?
O231 C231 C232 136.2(2) . . ?
O231 C231 C234 131.5(2) . . ?
C232 C231 C234 92.3(2) . . ?
O232 C232 C231 136.4(3) . . ?
O232 C232 C233 131.8(2) . . ?
C231 C232 C233 91.8(2) . . ?
O233 C233 C232 135.9(3) . . ?
O233 C233 C234 136.2(3) . . ?
C232 C233 C234 87.9(2) . . ?
O234 C234 C231 135.7(3) . . ?
O234 C234 C233 136.4(3) . . ?
C231 C234 C233 88.0(2) . . ?

loop_
_geom_bond_atom_site_label_1
_geom_bond_atom_site_label_2
_geom_bond_distance
_geom_bond_site_symmetry_2
_geom_bond_publ_flag
Mo1 O1 1.675(2) . ?
Mo1 O6 1.9743(18) . ?
Mo1 O6 1.9743(18) 4_575 ?
Mo1 O132 2.0550(18) 4_575 ?
Mo1 O132 2.0550(18) . ?
Mo1 O4 2.386(2) . ?
Mo1 Mo2 2.5947(4) . ?
Mo2 O2 1.676(2) . ?
Mo2 O6 1.9800(18) 4_575 ?
Mo2 O6 1.9800(18) . ?
Mo2 O231 2.0486(18) 4_575 ?
Mo2 O231 2.0486(18) . ?
Mo2 O5 2.358(2) . ?
Mo3 O3 1.6762(18) . ?
Mo3 O4 1.9766(18) . ?
Mo3 O5 1.9788(19) . ?
Mo3 O131 2.0446(18) . ?
Mo3 O232 2.0615(18) . ?
Mo3 O6 2.3769(17) . ?
Mo3 Mo3 2.6036(4) 4_575 ?
O4 Mo3 1.9766(18) 4_575 ?
O5 Mo3 1.9788(18) 4_575 ?
O131 C131 1.291(3) . ?
O132 C132 1.282(3) . ?
O133 C133 1.220(3) . ?
O134 C134 1.238(3) . ?
O231 C231 1.287(3) . ?
O232 C232 1.280(3) . ?
O233 C233 1.225(3) . ?
O234 C234 1.223(3) . ?
N1 C15 1.348(3) . ?
N1 C11 1.348(4) . ?
N1 H1 0.8600 . ?
N2 C21 1.349(4) . ?
N2 C25 1.360(4) . ?
N2 H2 0.8600 . ?
N3 C31 1.343(3) 4_565 ?
N3 C31 1.343(3) . ?
N3 C34 1.491(5) . ?
C11 C12 1.376(4) . ?
C11 C16 1.496(4) . ?
C12 C13 1.392(4) . ?
C12 H12 0.9300 . ?
C13 C14 1.390(4) . ?
C13 C17 1.498(4) . ?
C14 C15 1.381(4) . ?
C14 H14 0.9300 . ?
C15 C18 1.499(4) . ?
C16 H16A 0.9600 . ?
C16 H16B 0.9600 . ?
C16 H16C 0.9600 . ?
C17 H17A 0.9600 . ?
C17 H17B 0.9600 . ?
C17 H17C 0.9600 . ?
C18 H18A 0.9600 . ?
C18 H18B 0.9600 . ?
C18 H18C 0.9600 . ?
C21 C22 1.380(4) . ?
C21 C26 1.501(4) . ?
C22 C23 1.393(4) . ?
C22 H22 0.9300 . ?
C23 C24 1.385(4) . ?
C23 C27 1.501(4) . ?
C24 C25 1.372(4) . ?
C24 H24 0.9300 . ?
C25 C28 1.491(4) . ?
C26 H26A 0.9600 . ?
C26 H26B 0.9600 . ?
C26 H26C 0.9600 . ?
C27 H27A 0.9600 . ?
C27 H27B 0.9600 . ?
C27 H27C 0.9600 . ?
C28 H28A 0.9600 . ?
C28 H28B 0.9600 . ?
C28 H28C 0.9600 . ?
C31 C32 1.374(4) . ?
C31 H31 0.9300 . ?
C32 C33 1.374(4) . ?
C32 H32 0.9300 . ?
C33 C32 1.374(4) 4_565 ?
C33 H33 0.9300 . ?
C34 C35 1.522(7) . ?
C34 H34A 0.9700 . ?
C34 H34B 0.9700 . ?
C35 H35A 0.9600 . ?
C35 H35B 0.9600 . ?
C35 H35C 0.9600 . ?
C131 C132 1.408(4) . ?
C131 C134 1.460(4) . ?
C132 C133 1.478(4) . ?
C133 C134 1.505(4) . ?
C231 C232 1.409(4) . ?
C231 C234 1.473(4) . ?
C232 C233 1.480(4) . ?
C233 C234 1.515(4) . ?
